data_7242329
loop_
_publ_author_name
'Du, Wu-Bo'
'Wang, Ning-Ning'
'Pan, Chao'
'Ni, Shao-Fei'
'Wen, Li-Rong'
'Li, Ming'
'Zhang, Lin-Bao'

_publ_section_title
;
 Regio- and stereoselective electrochemical synthesis of sulfonylated
 enethers from alkynes and sulfonyl hydrazides
;
_journal_issue 6
_journal_name_full 'Green Chemistry'
_journal_page_first 2420
_journal_page_last 2426
_journal_paper_doi 10.1039/D1GC00027F
_journal_volume 23
_journal_year 2021
_chemical_formula_moiety 'C17 H18 O3 S'
_chemical_formula_sum 'C17 H18 O3 S'
_chemical_formula_weight 302.37
_space_group_crystal_system monoclinic
_space_group_IT_number 14
_space_group_name_Hall '-P 2yn'
_space_group_name_H-M_alt 'P 1 21/n 1'
_atom_sites_solution_hydrogens geom
_atom_sites_solution_primary dual
_audit_creation_date 2020-08-12
_audit_creation_method
;
Olex2 1.2
(compiled 2018.05.29 svn.r3508 for OlexSys, GUI svn.r5506)
;
_audit_update_record
;
2020-08-19 deposited with the CCDC.	2021-02-27 downloaded from the CCDC.
;
_cell_angle_alpha 90
_cell_angle_beta 116.8711(9)
_cell_angle_gamma 90
_cell_formula_units_Z 4
_cell_length_a 15.40316(12)
_cell_length_b 7.20606(3)
_cell_length_c 15.43887(9)
_cell_measurement_reflns_used 20963
_cell_measurement_temperature 170.00(15)
_cell_measurement_theta_max 75.3900
_cell_measurement_theta_min 3.2040
_cell_volume 1528.62(2)
_computing_cell_refinement 'CrysAlisPro 1.171.40.67a (Rigaku OD, 2019)'
_computing_data_collection 'CrysAlisPro 1.171.40.67a (Rigaku OD, 2019)'
_computing_data_reduction 'CrysAlisPro 1.171.40.67a (Rigaku OD, 2019)'
_computing_molecular_graphics 'Olex2 (Dolomanov et al., 2009)'
_computing_publication_material 'Olex2 (Dolomanov et al., 2009)'
_computing_structure_refinement 'ShelXL (Sheldrick, 2015)'
_computing_structure_solution 'ShelXT (Sheldrick, 2015)'
_diffrn_ambient_environment N~2~
_diffrn_ambient_temperature 170.00(15)
_diffrn_detector 'Hybrid Pixel Array Detector'
_diffrn_detector_area_resol_mean 10.0000
_diffrn_detector_type HyPix
_diffrn_measured_fraction_theta_full 0.986
_diffrn_measured_fraction_theta_max 0.963
_diffrn_measurement_details
;
List of Runs (angles in degrees, time in seconds):

  # Type    Start    End  Width  t~exp~   \w     \q     \k     \f   Frames
#--------------------------------------------------------------------------
  1  \w   -109.00 -84.00   0.50    0.05    --  -47.20 -38.00-151.00   50
  2  \w    -33.00  20.00   0.50    0.05    --  -47.20  38.00   3.00  106
  3  \w     48.00  78.00   0.50    0.05    --   47.20  38.00   3.00   60
  4  \w      4.00  46.00   0.50    0.05    --   47.20 -38.00-151.00   84
  5  \w   -127.00 -90.00   0.50    0.05    --  -99.00 -38.00-151.00   74
  6  \w     91.00 131.00   0.50    0.05    --  103.25  38.00   3.00   80
  7  \w   -119.00 -74.00   0.50    0.05    --  -47.20-125.00 -90.00   90
  8  \w   -120.00 -75.00   0.50    0.05    --  -47.20-125.00   0.00   90
  9  \w   -113.00 -74.00   0.50    0.05    --  -47.20-125.00 120.00   78
 10  \w     35.00  74.00   0.50    0.05    --   47.20  57.00  90.00   78
 11  \w     58.00  85.00   0.50    0.05    --   47.20  38.00  60.00   54
 12  \w     33.00 116.00   0.50    0.05    --   47.20  57.00 150.00  166
 13  \w    -22.00   8.00   0.50    0.05    --   47.20 -19.00  90.00   60
 14  \w     33.00  68.00   0.50    0.05    --   47.20  57.00 120.00   70
 15  \w   -108.00 -82.00   0.50    0.05    --  -99.00 -61.00 150.00   52
 16  \w   -110.00 -78.00   0.50    0.05    --  -99.00 -73.00-177.11   64
 17  \w   -115.00 -82.00   0.50    0.05    --  -99.00 -62.00  76.53   66
 18  \w   -150.00-124.00   0.50    0.05    --  -99.00 -77.00  90.00   52
 19  \w   -117.00 -86.00   0.50    0.05    --  -99.00 -52.00 101.66   62
 20  \w   -168.00-114.00   0.50    0.05    --  -99.00 -70.00 147.49  108
 21  \w   -105.00 -79.00   0.50    0.05    --  -99.00 -77.00-180.00   52
 22  \w   -153.00-126.00   0.50    0.05    --  -99.00 -66.00 129.05   54
 23  \w    -65.00 -31.00   0.50    0.05    --  -99.00  61.00 150.00   68
 24  \w   -159.00-121.00   0.50    0.05    --  -99.00 -45.00  30.00   76
 25  \w   -146.00 -86.00   0.50    0.05    --  -99.00 -45.00  60.00  120
 26  \w   -125.00 -81.00   0.50    0.05    --  -99.00 -66.00 129.05   88
 27  \w    -68.00 -35.00   0.50    0.05    --  -99.00  61.00  30.00   66
 28  \w   -165.00-121.00   0.50    0.05    --  -99.00 -73.00-177.11   88
 29  \w   -116.00 -85.00   0.50    0.05    --  -99.00 -50.00  88.01   62
 30  \w   -148.00 -82.00   0.50    0.05    --  -99.00 -61.00  90.00  132
 31  \w   -108.00 -82.00   0.50    0.05    --  -99.00 -61.00 120.00   52
 32  \w   -102.00 -76.00   0.50    0.05    --  -99.00 -77.00  90.00   52
 33  \w   -100.00 -75.00   0.50    0.05    --  -99.00 -79.00 115.00   50
 34  \w   -156.00 -82.00   0.50    0.05    --  -99.00 -61.00  60.00  148
 35  \w   -166.00-141.00   0.50    0.05    --  -99.00 -79.00 115.00   50
 36  \w   -106.00 -80.00   0.50    0.05    --  -99.00 -70.00 147.49   52
 37  \w   -166.00-124.00   0.50    0.05    --  -99.00 -30.00 150.00   84
 38  \w   -121.00 -82.00   0.50    0.05    --  -99.00 -62.00 146.15   78
 39  \w   -103.00 -78.00   0.50    0.05    --  -99.00 -73.00 101.26   50
 40  \w   -103.00 -77.00   0.50    0.05    --  -99.00 -77.00 120.00   52
 41  \w   -121.00 -87.00   0.50    0.05    --  -99.00-125.00 -30.00   68
 42  \w   -152.00-127.00   0.50    0.05    --  -99.00 -72.00 143.58   50
 43  \w   -103.00 -78.00   0.50    0.05    --  -99.00 -72.00 143.58   50
 44  \w     81.00 126.00   0.50    0.05    --  103.25 125.00-120.00   90
 45  \w     37.00  74.00   0.50    0.05    --  103.25 -61.00 120.00   74
 46  \w     43.00  74.00   0.50    0.05    --  103.25 -61.00  60.00   62
 47  \w     31.00  75.00   0.50    0.05    --  103.25 -61.00-180.00   88
 48  \w     92.00 161.00   0.50    0.05    --  103.25  45.00  60.00  138
 49  \w     32.00  67.00   0.50    0.05    --  103.25 -61.00-150.00   70
 50  \w     81.00 169.00   0.50    0.05    --  103.25  77.00 150.00  176
 51  \w    127.00 152.00   0.50    0.05    --  103.25  77.00 120.00   50
 52  \w     82.00 109.00   0.50    0.05    --  103.25  77.00 120.00   54
 53  \w     41.00  75.00   0.50    0.05    --  103.25 -61.00   0.00   68
 54  \w     56.00 106.00   0.50    0.05    --  103.25 -94.00-120.00  100
 55  \w     45.00 109.00   0.50    0.05    --  103.25 -77.00  60.00  128
 56  \w     33.00  75.00   0.50    0.05    --  103.25 -61.00-120.00   84
 57  \w     32.00  89.00   0.50    0.05    --  103.25 -94.00 -30.00  114
 58  \w     31.00  69.00   0.50    0.05    --  103.25 -61.00  30.00   76
;
_diffrn_measurement_device 'four-circle diffractometer'
_diffrn_measurement_device_type 'XtaLAB Synergy R, HyPix'
_diffrn_measurement_method '\w scans'
_diffrn_orient_matrix_type 'CrysAlisPro convention (1999,Acta A55,543-557)'
_diffrn_orient_matrix_UB_11 -0.0452872000
_diffrn_orient_matrix_UB_12 -0.1945724000
_diffrn_orient_matrix_UB_13 -0.0296377000
_diffrn_orient_matrix_UB_21 -0.0530258000
_diffrn_orient_matrix_UB_22 0.0629201000
_diffrn_orient_matrix_UB_23 -0.1067828000
_diffrn_orient_matrix_UB_31 0.0878012000
_diffrn_orient_matrix_UB_32 -0.0623714000
_diffrn_orient_matrix_UB_33 -0.0152115000
_diffrn_radiation_monochromator mirror
_diffrn_radiation_probe x-ray
_diffrn_radiation_type CuK\a
_diffrn_radiation_wavelength 1.54184
_diffrn_reflns_av_R_equivalents 0.0148
_diffrn_reflns_av_unetI/netI 0.0074
_diffrn_reflns_Laue_measured_fraction_full 0.986
_diffrn_reflns_Laue_measured_fraction_max 0.963
_diffrn_reflns_limit_h_max 18
_diffrn_reflns_limit_h_min -17
_diffrn_reflns_limit_k_max 9
_diffrn_reflns_limit_k_min -8
_diffrn_reflns_limit_l_max 19
_diffrn_reflns_limit_l_min -19
_diffrn_reflns_number 23298
_diffrn_reflns_point_group_measured_fraction_full 0.986
_diffrn_reflns_point_group_measured_fraction_max 0.963
_diffrn_reflns_theta_full 67.684
_diffrn_reflns_theta_max 75.419
_diffrn_reflns_theta_min 3.364
_diffrn_source 'Rotating-anode X-ray tube'
_diffrn_source_type 'PhotonJet R (Cu) X-ray Source'
_exptl_absorpt_coefficient_mu 1.942
_exptl_absorpt_correction_T_max 1.00000
_exptl_absorpt_correction_T_min 0.82573
_exptl_absorpt_correction_type multi-scan
_exptl_absorpt_process_details
;
CrysAlisPro 1.171.40.67a (Rigaku Oxford Diffraction, 2019)
Empirical absorption correction using spherical harmonics,
 implemented in SCALE3 ABSPACK scaling algorithm.
;
_exptl_crystal_colour colourless
_exptl_crystal_colour_primary colourless
_exptl_crystal_density_diffrn 1.314
_exptl_crystal_description block
_exptl_crystal_F_000 640
_exptl_crystal_recrystallization_method 'Re-crystallisation from solvent: petroleum ether / ethyl acetate'
_exptl_crystal_size_max 0.34
_exptl_crystal_size_mid 0.28
_exptl_crystal_size_min 0.19
_refine_diff_density_max 0.326
_refine_diff_density_min -0.382
_refine_diff_density_rms 0.044
_refine_ls_extinction_method none
_refine_ls_goodness_of_fit_ref 1.066
_refine_ls_hydrogen_treatment constr
_refine_ls_matrix_type full
_refine_ls_number_parameters 193
_refine_ls_number_reflns 3042
_refine_ls_number_restraints 0
_refine_ls_restrained_S_all 1.066
_refine_ls_R_factor_all 0.0328
_refine_ls_R_factor_gt 0.0326
_refine_ls_shift/su_max 0.001
_refine_ls_shift/su_mean 0.000
_refine_ls_structure_factor_coef Fsqd
_refine_ls_weighting_details 'w=1/[\s^2^(Fo^2^)+(0.0459P)^2^+0.6969P] where P=(Fo^2^+2Fc^2^)/3'
_refine_ls_weighting_scheme calc
_refine_ls_wR_factor_gt 0.0873
_refine_ls_wR_factor_ref 0.0874
_reflns_Friedel_coverage 0.000
_reflns_number_gt 3014
_reflns_number_total 3042
_reflns_threshold_expression 'I > 2\s(I)'
_cod_data_source_file d1gc00027f2.cif
_cod_data_source_block tx2668_pl
_cod_depositor_comments 'Adding full bibliography for 7242329--7242330.cif.'
_cod_database_code 7242329
_shelx_shelxl_version_number 2018/3
_chemical_oxdiff_formula CHOS
_shelx_space_group_comment
;
The symmetry employed for this shelxl refinement is uniquely defined
by the following loop, which should always be used as a source of
symmetry information in preference to the above space-group names.
They are only intended as comments.
;
_reflns_odcompleteness_completeness 98.16
_reflns_odcompleteness_iscentric 1
_reflns_odcompleteness_theta 68.13
_olex2_refinement_description
;
1. Fixed Uiso
 At 1.2 times of:
  All C(H) groups
 At 1.5 times of:
  All C(H,H,H) groups
2.a Aromatic/amide H refined with riding coordinates:
 C2(H2), C3(H3), C5(H5), C6(H6), C13(H13), C14(H14), C15(H15), C16(H16),
 C17(H17)
2.b Idealised Me refined as rotating group:
 C7(H7A,H7B,H7C), C9(H9A,H9B,H9C), C11(H11A,H11B,H11C)
;
_olex2_submission_special_instructions 'No special instructions were received'
_oxdiff_exptl_absorpt_empirical_details
;
Empirical correction (ABSPACK) includes:
- Absorption correction using spherical harmonics
- Frame scaling
;
_oxdiff_exptl_absorpt_empirical_full_max 1.264
_oxdiff_exptl_absorpt_empirical_full_min 0.828

loop_
_space_group_symop_operation_xyz
'x, y, z'
'-x+1/2, y+1/2, -z+1/2'
'-x, -y, -z'
'x-1/2, -y-1/2, z-1/2'

loop_
_atom_site_label
_atom_site_type_symbol
_atom_site_fract_x
_atom_site_fract_y
_atom_site_fract_z
_atom_site_U_iso_or_equiv
_atom_site_adp_type
_atom_site_occupancy
_atom_site_site_symmetry_order
_atom_site_calc_flag
_atom_site_refinement_flags_posn
_atom_site_refinement_flags_adp
_atom_site_refinement_flags_occupancy
_atom_site_disorder_assembly
_atom_site_disorder_group
S1 S 0.69871(2) 0.45647(4) 0.46850(2) 0.02157(11) Uani 1 1 d . . . . .
O1 O 0.66884(7) 0.26527(13) 0.46291(7) 0.0289(2) Uani 1 1 d . . . . .
O2 O 0.76916(7) 0.52498(15) 0.56198(7) 0.0305(2) Uani 1 1 d . . . . .
O3 O 0.74495(8) 0.56349(16) 0.24064(7) 0.0345(2) Uani 1 1 d . . . . .
C1 C 0.59447(9) 0.59816(18) 0.42916(9) 0.0219(3) Uani 1 1 d . . . . .
C2 C 0.50273(10) 0.51829(19) 0.39403(9) 0.0253(3) Uani 1 1 d . . . . .
H2 H 0.495686 0.389947 0.391801 0.030 Uiso 1 1 calc R . . . .
C3 C 0.42201(10) 0.6325(2) 0.36243(9) 0.0290(3) Uani 1 1 d . . . . .
H3 H 0.360477 0.579734 0.339424 0.035 Uiso 1 1 calc R . . . .
C4 C 0.43102(10) 0.8248(2) 0.36435(10) 0.0304(3) Uani 1 1 d . . . . .
C5 C 0.52417(11) 0.9016(2) 0.40234(11) 0.0325(3) Uani 1 1 d . . . . .
H5 H 0.531447 1.029895 0.405666 0.039 Uiso 1 1 calc R . . . .
C6 C 0.60573(10) 0.78981(19) 0.43507(10) 0.0278(3) Uani 1 1 d . . . . .
H6 H 0.667526 0.842270 0.460800 0.033 Uiso 1 1 calc R . . . .
C7 C 0.34216(13) 0.9470(3) 0.32505(13) 0.0452(4) Uani 1 1 d . . . . .
H7A H 0.323197 0.974475 0.258045 0.068 Uiso 1 1 calc GR . . . .
H7B H 0.356690 1.060448 0.361533 0.068 Uiso 1 1 calc GR . . . .
H7C H 0.289943 0.884021 0.330526 0.068 Uiso 1 1 calc GR . . . .
C8 C 0.75156(9) 0.49487(18) 0.38901(9) 0.0220(3) Uani 1 1 d . . . . .
C9 C 0.86113(10) 0.5076(2) 0.43876(10) 0.0293(3) Uani 1 1 d . . . . .
H9A H 0.880706 0.621858 0.474409 0.044 Uiso 1 1 calc GR . . . .
H9B H 0.884803 0.504105 0.390954 0.044 Uiso 1 1 calc GR . . . .
H9C H 0.887621 0.404978 0.482577 0.044 Uiso 1 1 calc GR . . . .
C10 C 0.69704(9) 0.50950(18) 0.29255(9) 0.0231(3) Uani 1 1 d . . . . .
C11 C 0.70566(12) 0.5098(2) 0.14068(10) 0.0317(3) Uani 1 1 d . . . . .
H11A H 0.641058 0.558892 0.105611 0.048 Uiso 1 1 calc GR . . . .
H11B H 0.703484 0.376861 0.136036 0.048 Uiso 1 1 calc GR . . . .
H11C H 0.746129 0.557628 0.113416 0.048 Uiso 1 1 calc GR . . . .
C12 C 0.59033(9) 0.48158(19) 0.23768(9) 0.0236(3) Uani 1 1 d . . . . .
C13 C 0.55119(10) 0.3043(2) 0.22752(10) 0.0281(3) Uani 1 1 d . . . . .
H13 H 0.591806 0.203605 0.256499 0.034 Uiso 1 1 calc R . . . .
C14 C 0.45154(11) 0.2774(2) 0.17413(11) 0.0365(3) Uani 1 1 d . . . . .
H14 H 0.425467 0.158756 0.167155 0.044 Uiso 1 1 calc R . . . .
C15 C 0.39124(11) 0.4270(3) 0.13145(11) 0.0415(4) Uani 1 1 d . . . . .
H15 H 0.324548 0.408746 0.095649 0.050 Uiso 1 1 calc R . . . .
C16 C 0.42953(11) 0.6040(3) 0.14167(11) 0.0411(4) Uani 1 1 d . . . . .
H16 H 0.388478 0.704541 0.113573 0.049 Uiso 1 1 calc R . . . .
C17 C 0.52900(11) 0.6315(2) 0.19375(10) 0.0320(3) Uani 1 1 d . . . . .
H17 H 0.554837 0.750068 0.199385 0.038 Uiso 1 1 calc R . . . .

loop_
_atom_site_aniso_label
_atom_site_aniso_U_11
_atom_site_aniso_U_22
_atom_site_aniso_U_33
_atom_site_aniso_U_23
_atom_site_aniso_U_13
_atom_site_aniso_U_12
S1 0.01779(17) 0.02577(18) 0.02037(17) 0.00125(11) 0.00793(12) 0.00062(11)
O1 0.0291(5) 0.0256(5) 0.0347(5) 0.0049(4) 0.0166(4) 0.0011(4)
O2 0.0221(5) 0.0432(6) 0.0214(5) -0.0017(4) 0.0057(4) 0.0006(4)
O3 0.0315(5) 0.0497(6) 0.0266(5) -0.0043(4) 0.0168(4) -0.0140(5)
C1 0.0191(6) 0.0277(6) 0.0198(6) 0.0001(5) 0.0096(5) 0.0008(5)
C2 0.0233(6) 0.0291(7) 0.0240(6) -0.0006(5) 0.0112(5) -0.0032(5)
C3 0.0188(6) 0.0434(8) 0.0252(6) -0.0011(6) 0.0102(5) -0.0027(6)
C4 0.0261(7) 0.0411(8) 0.0267(6) 0.0029(6) 0.0144(5) 0.0082(6)
C5 0.0340(8) 0.0268(7) 0.0400(8) -0.0011(6) 0.0196(6) 0.0028(6)
C6 0.0231(6) 0.0295(7) 0.0323(7) -0.0040(5) 0.0137(5) -0.0032(5)
C7 0.0344(8) 0.0564(11) 0.0463(9) 0.0084(8) 0.0193(7) 0.0188(8)
C8 0.0187(6) 0.0237(6) 0.0250(6) -0.0011(5) 0.0110(5) -0.0009(5)
C9 0.0188(6) 0.0380(7) 0.0302(7) -0.0010(6) 0.0102(5) -0.0005(5)
C10 0.0231(6) 0.0233(6) 0.0262(6) -0.0014(5) 0.0139(5) -0.0027(5)
C11 0.0387(8) 0.0344(7) 0.0282(7) -0.0037(6) 0.0205(6) -0.0055(6)
C12 0.0217(6) 0.0313(7) 0.0181(6) -0.0011(5) 0.0093(5) -0.0007(5)
C13 0.0247(7) 0.0329(7) 0.0259(6) -0.0054(5) 0.0108(5) -0.0035(5)
C14 0.0280(7) 0.0492(9) 0.0316(7) -0.0144(6) 0.0129(6) -0.0128(6)
C15 0.0202(7) 0.0749(12) 0.0252(7) -0.0062(7) 0.0063(6) -0.0020(7)
C16 0.0313(8) 0.0635(11) 0.0264(7) 0.0112(7) 0.0113(6) 0.0171(8)
C17 0.0332(7) 0.0374(8) 0.0273(7) 0.0067(6) 0.0153(6) 0.0056(6)

loop_
_atom_type_symbol
_atom_type_description
_atom_type_scat_dispersion_real
_atom_type_scat_dispersion_imag
_atom_type_scat_source
C C 0.0181 0.0091 'International Tables Vol C Tables 4.2.6.8 and 6.1.1.4'
H H 0.0000 0.0000 'International Tables Vol C Tables 4.2.6.8 and 6.1.1.4'
O O 0.0492 0.0322 'International Tables Vol C Tables 4.2.6.8 and 6.1.1.4'
S S 0.3331 0.5567 'International Tables Vol C Tables 4.2.6.8 and 6.1.1.4'

loop_
_geom_angle_atom_site_label_1
_geom_angle_atom_site_label_2
_geom_angle_atom_site_label_3
_geom_angle
_geom_angle_site_symmetry_1
_geom_angle_site_symmetry_3
_geom_angle_publ_flag
O1 S1 O2 117.47(6) . . ?
O1 S1 C1 108.44(6) . . ?
O1 S1 C8 109.95(6) . . ?
O2 S1 C1 107.58(6) . . ?
O2 S1 C8 105.39(6) . . ?
C1 S1 C8 107.61(6) . . ?
C10 O3 C11 118.48(11) . . ?
C2 C1 S1 120.13(10) . . ?
C2 C1 C6 120.81(12) . . ?
C6 C1 S1 119.06(10) . . ?
C1 C2 H2 120.5 . . ?
C3 C2 C1 119.00(13) . . ?
C3 C2 H2 120.5 . . ?
C2 C3 H3 119.3 . . ?
C2 C3 C4 121.34(13) . . ?
C4 C3 H3 119.3 . . ?
C3 C4 C5 118.50(13) . . ?
C3 C4 C7 120.68(14) . . ?
C5 C4 C7 120.81(15) . . ?
C4 C5 H5 119.5 . . ?
C6 C5 C4 120.98(14) . . ?
C6 C5 H5 119.5 . . ?
C1 C6 H6 120.3 . . ?
C5 C6 C1 119.31(13) . . ?
C5 C6 H6 120.3 . . ?
C4 C7 H7A 109.5 . . ?
C4 C7 H7B 109.5 . . ?
C4 C7 H7C 109.5 . . ?
H7A C7 H7B 109.5 . . ?
H7A C7 H7C 109.5 . . ?
H7B C7 H7C 109.5 . . ?
C9 C8 S1 114.51(9) . . ?
C10 C8 S1 121.79(10) . . ?
C10 C8 C9 123.70(12) . . ?
C8 C9 H9A 109.5 . . ?
C8 C9 H9B 109.5 . . ?
C8 C9 H9C 109.5 . . ?
H9A C9 H9B 109.5 . . ?
H9A C9 H9C 109.5 . . ?
H9B C9 H9C 109.5 . . ?
O3 C10 C12 117.11(11) . . ?
C8 C10 O3 116.06(12) . . ?
C8 C10 C12 126.77(12) . . ?
O3 C11 H11A 109.5 . . ?
O3 C11 H11B 109.5 . . ?
O3 C11 H11C 109.5 . . ?
H11A C11 H11B 109.5 . . ?
H11A C11 H11C 109.5 . . ?
H11B C11 H11C 109.5 . . ?
C13 C12 C10 120.05(12) . . ?
C13 C12 C17 119.56(13) . . ?
C17 C12 C10 120.36(13) . . ?
C12 C13 H13 120.0 . . ?
C14 C13 C12 120.09(14) . . ?
C14 C13 H13 120.0 . . ?
C13 C14 H14 120.0 . . ?
C15 C14 C13 119.93(15) . . ?
C15 C14 H14 120.0 . . ?
C14 C15 H15 119.8 . . ?
C14 C15 C16 120.34(14) . . ?
C16 C15 H15 119.8 . . ?
C15 C16 H16 120.0 . . ?
C15 C16 C17 120.02(15) . . ?
C17 C16 H16 120.0 . . ?
C12 C17 H17 120.0 . . ?
C16 C17 C12 120.04(15) . . ?
C16 C17 H17 120.0 . . ?

loop_
_geom_bond_atom_site_label_1
_geom_bond_atom_site_label_2
_geom_bond_distance
_geom_bond_site_symmetry_2
_geom_bond_publ_flag
S1 O1 1.4427(10) . ?
S1 O2 1.4452(10) . ?
S1 C1 1.7630(13) . ?
S1 C8 1.7744(13) . ?
O3 C10 1.3685(16) . ?
O3 C11 1.4330(16) . ?
C1 C2 1.3890(18) . ?
C1 C6 1.3898(19) . ?
C2 H2 0.9300 . ?
C2 C3 1.383(2) . ?
C3 H3 0.9300 . ?
C3 C4 1.392(2) . ?
C4 C5 1.396(2) . ?
C4 C7 1.505(2) . ?
C5 H5 0.9300 . ?
C5 C6 1.381(2) . ?
C6 H6 0.9300 . ?
C7 H7A 0.9600 . ?
C7 H7B 0.9600 . ?
C7 H7C 0.9600 . ?
C8 C9 1.5082(18) . ?
C8 C10 1.3431(18) . ?
C9 H9A 0.9600 . ?
C9 H9B 0.9600 . ?
C9 H9C 0.9600 . ?
C10 C12 1.4836(18) . ?
C11 H11A 0.9600 . ?
C11 H11B 0.9600 . ?
C11 H11C 0.9600 . ?
C12 C13 1.3910(19) . ?
C12 C17 1.3928(19) . ?
C13 H13 0.9300 . ?
C13 C14 1.3890(19) . ?
C14 H14 0.9300 . ?
C14 C15 1.380(2) . ?
C15 H15 0.9300 . ?
C15 C16 1.384(3) . ?
C16 H16 0.9300 . ?
C16 C17 1.386(2) . ?
C17 H17 0.9300 . ?

loop_
_geom_torsion_atom_site_label_1
_geom_torsion_atom_site_label_2
_geom_torsion_atom_site_label_3
_geom_torsion_atom_site_label_4
_geom_torsion
_geom_torsion_site_symmetry_1
_geom_torsion_site_symmetry_2
_geom_torsion_site_symmetry_3
_geom_torsion_site_symmetry_4
_geom_torsion_publ_flag
S1 C1 C2 C3 -179.15(10) . . . . ?
S1 C1 C6 C5 178.56(10) . . . . ?
S1 C8 C10 O3 171.58(9) . . . . ?
S1 C8 C10 C12 -5.4(2) . . . . ?
O1 S1 C1 C2 -4.03(12) . . . . ?
O1 S1 C1 C6 175.14(10) . . . . ?
O1 S1 C8 C9 -103.54(11) . . . . ?
O1 S1 C8 C10 75.96(13) . . . . ?
O2 S1 C1 C2 -132.03(10) . . . . ?
O2 S1 C1 C6 47.14(12) . . . . ?
O2 S1 C8 C9 23.96(12) . . . . ?
O2 S1 C8 C10 -156.54(11) . . . . ?
O3 C10 C12 C13 111.93(14) . . . . ?
O3 C10 C12 C17 -66.25(17) . . . . ?
C1 S1 C8 C9 138.54(10) . . . . ?
C1 S1 C8 C10 -41.96(13) . . . . ?
C1 C2 C3 C4 0.6(2) . . . . ?
C2 C1 C6 C5 -2.3(2) . . . . ?
C2 C3 C4 C5 -2.3(2) . . . . ?
C2 C3 C4 C7 176.92(13) . . . . ?
C3 C4 C5 C6 1.7(2) . . . . ?
C4 C5 C6 C1 0.6(2) . . . . ?
C6 C1 C2 C3 1.69(19) . . . . ?
C7 C4 C5 C6 -177.52(14) . . . . ?
C8 S1 C1 C2 114.85(11) . . . . ?
C8 S1 C1 C6 -65.98(12) . . . . ?
C8 C10 C12 C13 -71.08(19) . . . . ?
C8 C10 C12 C17 110.74(16) . . . . ?
C9 C8 C10 O3 -9.0(2) . . . . ?
C9 C8 C10 C12 174.01(13) . . . . ?
C10 C12 C13 C14 -178.41(12) . . . . ?
C10 C12 C17 C16 179.24(12) . . . . ?
C11 O3 C10 C8 154.32(13) . . . . ?
C11 O3 C10 C12 -28.37(18) . . . . ?
C12 C13 C14 C15 -0.3(2) . . . . ?
C13 C12 C17 C16 1.1(2) . . . . ?
C13 C14 C15 C16 -0.1(2) . . . . ?
C14 C15 C16 C17 0.9(2) . . . . ?
C15 C16 C17 C12 -1.4(2) . . . . ?
C17 C12 C13 C14 -0.2(2) . . . . ?
